data_2005917
loop_
_publ_author_name
'Nastopoulos, V.'
'Kallitsis, J.'
'Naarmann, H.'
'Dideberg, O.'
'Dupont, L.'

_publ_section_title
;
 2',3'-Diphenyl-Substituted <i>p</i>-Terphenyls
;
_journal_issue 2
_journal_name_full 'Acta Crystallographica Section C'
_journal_page_first 248
_journal_page_last 251
_journal_paper_doi 10.1107/S0108270196013467
_journal_volume 53
_journal_year 1997
_chemical_formula_moiety 'C31 H24 O'
_chemical_formula_sum 'C31 H24 O'
_chemical_formula_weight 412.50
_chemical_melting_point 404.5(5)
_space_group_IT_number 14
_symmetry_cell_setting monoclinic
_symmetry_space_group_name_Hall '-P 2ybc'
_symmetry_space_group_name_H-M 'P 1 21/c 1'
_audit_creation_method SHELXL93
_cell_angle_alpha 90.00
_cell_angle_beta 96.42(3)
_cell_angle_gamma 90.00
_cell_formula_units_Z 4
_cell_length_a 6.284(3)
_cell_length_b 14.415(7)
_cell_length_c 25.633(13)
_cell_measurement_reflns_used 30
_cell_measurement_temperature 293(2)
_cell_measurement_theta_max 36.0
_cell_measurement_theta_min 29.5
_cell_volume 2307(2)
_computing_cell_refinement DIF4
_computing_data_collection 'DIF4 (Stoe & Cie, 1988a)'
_computing_data_reduction 'REDU4 (Stoe & Cie, 1988b,c)'
_computing_molecular_graphics 'PLATON (Spek, 1990)'
_computing_publication_material SHELXL93
_computing_structure_refinement 'SHELXL93 (Sheldrick, 1993)'
_computing_structure_solution 'SHELXS86 (Sheldrick, 1990)'
_diffrn_ambient_temperature 293(2)
_diffrn_measurement_device 'Stoe Siemens AED 4-circle diffractometer'
_diffrn_measurement_method '\w scans'
_diffrn_radiation_monochromator graphite
_diffrn_radiation_source 'fine-focus sealed tube'
_diffrn_radiation_type CuK\a
_diffrn_radiation_wavelength 1.54180
_diffrn_reflns_av_R_equivalents 0.0194
_diffrn_reflns_av_sigmaI/netI 0.0317
_diffrn_reflns_limit_h_max 6
_diffrn_reflns_limit_h_min 0
_diffrn_reflns_limit_k_max 15
_diffrn_reflns_limit_k_min 0
_diffrn_reflns_limit_l_max 27
_diffrn_reflns_limit_l_min -27
_diffrn_reflns_number 3153
_diffrn_reflns_theta_max 57.52
_diffrn_reflns_theta_min 3.47
_diffrn_standards_decay_% 4.8
_diffrn_standards_interval_time 60
_diffrn_standards_number 2
_exptl_absorpt_coefficient_mu 0.539
_exptl_absorpt_correction_T_max 0.922
_exptl_absorpt_correction_T_min 0.888
_exptl_absorpt_correction_type 'empirical using \y scans (Stoe & Cie, 1988b)'
_exptl_crystal_colour colourless
_exptl_crystal_density_diffrn 1.187
_exptl_crystal_density_meas ?
_exptl_crystal_description prism
_exptl_crystal_F_000 872
_exptl_crystal_size_max 0.49
_exptl_crystal_size_mid 0.16
_exptl_crystal_size_min 0.15
_refine_diff_density_max 0.18
_refine_diff_density_min -0.17
_refine_ls_extinction_coef 0.0041(5)
_refine_ls_extinction_method SHELXL
_refine_ls_goodness_of_fit_all 1.007
_refine_ls_goodness_of_fit_obs 1.183
_refine_ls_hydrogen_treatment noref
_refine_ls_matrix_type full
_refine_ls_number_parameters 290
_refine_ls_number_reflns 2855
_refine_ls_number_restraints 0
_refine_ls_restrained_S_all 1.007
_refine_ls_restrained_S_obs 1.183
_refine_ls_R_factor_all 0.0679
_refine_ls_R_factor_obs 0.0416
_refine_ls_shift/esd_max 0.001
_refine_ls_shift/esd_mean 0.000
_refine_ls_structure_factor_coef Fsqd
_refine_ls_weighting_details 'w = 1/[\s^2^(Fo^2^)+(0.0833P)^2^] where P=(Fo^2^+2Fc^2^)/3'
_refine_ls_weighting_scheme calc
_refine_ls_wR_factor_all 0.1230
_refine_ls_wR_factor_obs 0.1151
_reflns_number_observed 1912
_reflns_number_total 2855
_reflns_observed_criterion >2sigma(I)
_cod_data_source_file bm1112.cif
_cod_data_source_block I
_cod_depositor_comments
;
The following automatic conversions were performed:

'_chemical_melting_point' value '404-405' was changed to '404.5(5)' -
the average value was taken and precision was estimated.

Automatic conversion script
Id: cif_fix_values 1715 2011-07-08 13:25:40Z adriana 

The following automatic conversions were performed:

'_exptl_crystal_density_meas' value 'not measured' was changed to '?'
- the value is perceived as not measured.

Automatic conversion script
Id: cif_fix_values 3008 2015-01-20 13:52:24Z robertas 

The following automatic conversions were performed:

'_refine_ls_weighting_scheme' value 'calc w =
1/[\s^2^(Fo^2^)+(0.0833P)^2^] where P=(Fo^2^+2Fc^2^)/3' was changed
to 'calc'. New tag '_refine_ls_weighting_details' was created. The
value of the new tag was set to 'w = 1/[\s^2^(Fo^2^)+(0.0833P)^2^]
where P=(Fo^2^+2Fc^2^)/3'.

Automatic conversion script
Id: cif_fix_values 3143 2015-03-26 13:38:13Z robertas 
;
_cod_original_sg_symbol_H-M 'P 21/c'
_cod_database_code 2005917

loop_
_symmetry_equiv_pos_as_xyz
'x, y, z'
'-x, y+1/2, -z+1/2'
'-x, -y, -z'
'x, -y-1/2, z-1/2'

loop_
_atom_site_aniso_label
_atom_site_aniso_U_11
_atom_site_aniso_U_12
_atom_site_aniso_U_13
_atom_site_aniso_U_22
_atom_site_aniso_U_23
_atom_site_aniso_U_33
C1A 0.114(2) 0.011(2) 0.0169(14) 0.085(2) -0.0156(13) 0.0534(14)
C2A 0.088(2) -0.0012(12) 0.0117(11) 0.0657(14) -0.0071(11) 0.0500(13)
C3A 0.0799(14) -0.0019(12) 0.0120(10) 0.0616(13) -0.0053(10) 0.0470(11)
C4A 0.0758(14) -0.0038(11) 0.0092(10) 0.0637(13) -0.0049(10) 0.0459(11)
C5A 0.090(2) -0.0041(12) 0.0064(11) 0.0712(15) -0.0028(10) 0.0438(11)
C6A 0.120(2) 0.012(2) 0.0081(13) 0.090(2) -0.0057(12) 0.0427(12)
C1B 0.087(2) 0.0030(12) 0.0111(11) 0.0656(14) -0.0112(11) 0.0550(13)
C2B 0.094(2) 0.0001(14) 0.0133(13) 0.073(2) -0.0145(13) 0.0664(14)
C3B 0.092(2) 0.008(2) 0.017(2) 0.086(2) -0.024(2) 0.091(2)
C4B 0.105(2) 0.021(2) 0.009(2) 0.082(2) -0.009(2) 0.102(2)
C5B 0.124(2) 0.019(2) 0.021(2) 0.075(2) 0.0054(15) 0.090(2)
C6B 0.095(2) 0.0064(15) 0.0203(14) 0.074(2) -0.0014(14) 0.077(2)
C1C 0.0719(14) 0.0016(11) 0.0083(10) 0.0591(12) -0.0032(9) 0.0463(11)
C2C 0.0731(15) 0.0008(11) 0.0140(11) 0.0679(14) -0.0011(10) 0.0548(13)
C3C 0.0761(15) -0.0045(12) 0.0036(11) 0.077(2) -0.0037(11) 0.0513(12)
C4C 0.089(2) -0.0009(13) 0.0069(11) 0.0752(14) -0.0036(10) 0.0408(11)
C5C 0.082(2) -0.0012(12) 0.0191(12) 0.078(2) 0.0026(11) 0.0535(13)
C6C 0.0730(14) -0.0006(11) 0.0060(10) 0.0695(14) -0.0031(11) 0.0518(12)
O1 0.1113(13) -0.0126(11) 0.0092(9) 0.1293(15) -0.0007(9) 0.0444(9)
C1 0.139(3) -0.019(3) 0.031(2) 0.197(4) -0.005(2) 0.0541(15)
C1D 0.092(2) -0.0001(13) 0.0092(11) 0.075(2) 0.0027(11) 0.0431(11)
C2D 0.120(2) -0.003(2) -0.0014(14) 0.082(2) 0.0015(13) 0.0560(13)
C3D 0.119(2) 0.005(2) -0.0068(14) 0.105(2) 0.006(2) 0.0602(15)
C4D 0.111(2) 0.015(2) 0.011(2) 0.106(2) 0.018(2) 0.063(2)
C5D 0.112(2) 0.002(2) 0.028(2) 0.080(2) 0.0103(14) 0.072(2)
C6D 0.087(2) -0.0066(14) 0.0128(12) 0.078(2) 0.0008(12) 0.0561(13)
C1E 0.081(2) -0.0016(12) 0.0165(11) 0.0637(13) 0.0030(10) 0.0475(11)
C2E 0.085(2) -0.0040(14) 0.0156(12) 0.0765(15) 0.0102(12) 0.0611(13)
C3E 0.090(2) 0.015(2) 0.031(2) 0.095(2) 0.021(2) 0.087(2)
C4E 0.123(3) 0.023(2) 0.041(2) 0.086(2) 0.005(2) 0.091(2)
C5E 0.124(2) 0.003(2) 0.029(2) 0.072(2) -0.0115(13) 0.074(2)
C6E 0.094(2) 0.0014(13) 0.0167(12) 0.0685(14) -0.0057(12) 0.0568(12)

loop_
_atom_site_label
_atom_site_occupancy
_atom_site_fract_x
_atom_site_fract_y
_atom_site_fract_z
_atom_site_U_iso_or_equiv
_atom_site_thermal_displace_type
_atom_site_calc_flag
_atom_site_refinement_flags
_atom_site_type_symbol
C1A 1 0.3074(4) 0.4196(2) 0.46120(9) 0.0834(8) Uani d . C
H1A 1 0.2313(4) 0.4607(2) 0.48005(9) 0.100 Uiso calc R H
C2A 1 0.2858(4) 0.4254(2) 0.40646(8) 0.0678(6) Uani d . C
C3A 1 0.4078(4) 0.36451(15) 0.37891(8) 0.0625(6) Uani d . C
C4A 1 0.5449(3) 0.29887(14) 0.40644(8) 0.0616(6) Uani d . C
C5A 1 0.5559(4) 0.2932(2) 0.46160(8) 0.0685(6) Uani d . C
C6A 1 0.4375(5) 0.3552(2) 0.48785(9) 0.0844(8) Uani d . C
H6A 1 0.4465(5) 0.3529(2) 0.52429(9) 0.101 Uiso calc R H
C1B 1 0.1340(4) 0.4956(2) 0.38139(8) 0.0688(6) Uani d . C
C2B 1 -0.0657(4) 0.5061(2) 0.39948(10) 0.0773(7) Uani d . C
H2B 1 -0.1029(4) 0.4676(2) 0.42614(10) 0.093 Uiso calc R H
C3B 1 -0.2089(4) 0.5721(2) 0.37870(11) 0.0889(8) Uani d . C
H3B 1 -0.3403(4) 0.5783(2) 0.39179(11) 0.107 Uiso calc R H
C4B 1 -0.1595(5) 0.6288(2) 0.33893(13) 0.0965(8) Uani d . C
H4B 1 -0.2582(5) 0.6723(2) 0.32440(13) 0.116 Uiso calc R H
C5B 1 0.0371(5) 0.6210(2) 0.32063(11) 0.0957(8) Uani d . C
H5B 1 0.0726(5) 0.6602(2) 0.29409(11) 0.115 Uiso calc R H
C6B 1 0.1829(4) 0.5548(2) 0.34169(10) 0.0813(7) Uani d . C
H6B 1 0.3155(4) 0.5500(2) 0.32898(10) 0.098 Uiso calc R H
C1C 1 0.3929(4) 0.36875(14) 0.32028(7) 0.0590(5) Uani d . C
C2C 1 0.2009(4) 0.34983(14) 0.28960(8) 0.0647(6) Uani d . C
H2C 1 0.0796(4) 0.33585(14) 0.30577(8) 0.078 Uiso calc R H
C3C 1 0.1880(4) 0.3515(2) 0.23548(8) 0.0682(6) Uani d . C
H3C 1 0.0585(4) 0.3387(2) 0.21554(8) 0.082 Uiso calc R H
C4C 1 0.3661(4) 0.3721(2) 0.21092(8) 0.0683(6) Uani d . C
C5C 1 0.5570(4) 0.3924(2) 0.24040(8) 0.0703(6) Uani d . C
H5C 1 0.6771(4) 0.4075(2) 0.22399(8) 0.084 Uiso calc R H
C6C 1 0.5693(4) 0.39009(14) 0.29478(8) 0.0648(6) Uani d . C
H6C 1 0.6991(4) 0.40320(14) 0.31452(8) 0.078 Uiso calc R H
O1 1 0.3358(3) 0.37190(13) 0.15731(6) 0.0949(6) Uani d . O
C1 1 0.5177(6) 0.3887(3) 0.12997(11) 0.1283(13) Uani d . C
H11 1 0.4753(6) 0.3866(3) 0.09283(11) 0.154 Uiso calc R H
H12 1 0.6242(6) 0.3420(3) 0.13928(11) 0.154 Uiso calc R H
H13 1 0.5760(6) 0.4487(3) 0.13941(11) 0.154 Uiso calc R H
C1D 1 0.6853(4) 0.2227(2) 0.49313(8) 0.0701(6) Uani d . C
C2D 1 0.8379(5) 0.2504(2) 0.53405(9) 0.0869(8) Uani d . C
H2D 1 0.8584(5) 0.3133(2) 0.54086(9) 0.104 Uiso calc R H
C3D 1 0.9586(5) 0.1866(2) 0.56455(10) 0.0962(8) Uani d . C
H3D 1 1.0613(5) 0.2066(2) 0.59114(10) 0.115 Uiso calc R H
C4D 1 0.9268(5) 0.0941(2) 0.55554(10) 0.0932(8) Uani d . C
H4D 1 1.0074(5) 0.0507(2) 0.57611(10) 0.112 Uiso calc R H
C5D 1 0.7750(5) 0.0649(2) 0.51591(10) 0.0868(8) Uani d . C
H5D 1 0.7525(5) 0.0018(2) 0.51002(10) 0.104 Uiso calc R H
C6D 1 0.6567(4) 0.1287(2) 0.48501(9) 0.0734(7) Uani d . C
H6D 1 0.5558(4) 0.1081(2) 0.45821(9) 0.088 Uiso calc R H
C1E 1 0.6791(4) 0.23333(14) 0.37828(8) 0.0635(6) Uani d . C
C2E 1 0.8971(4) 0.2256(2) 0.39432(9) 0.0735(6) Uani d . C
H2E 1 0.9599(4) 0.2642(2) 0.42077(9) 0.088 Uiso calc R H
C3E 1 1.0222(5) 0.1615(2) 0.37154(12) 0.0892(8) Uani d . C
H3E 1 1.1670(5) 0.1557(2) 0.38339(12) 0.107 Uiso calc R H
C4E 1 0.9311(6) 0.1063(2) 0.33125(12) 0.0981(9) Uani d . C
H4E 1 1.0150(6) 0.0635(2) 0.31564(12) 0.118 Uiso calc R H
C5E 1 0.7172(6) 0.1140(2) 0.31400(11) 0.0886(8) Uani d . C
H5E 1 0.6566(6) 0.0767(2) 0.28665(11) 0.106 Uiso calc R H
C6E 1 0.5912(4) 0.1774(2) 0.33742(8) 0.0726(6) Uani d . C
H6E 1 0.4463(4) 0.1824(2) 0.32555(8) 0.087 Uiso calc R H

loop_
_atom_type_symbol
_atom_type_description
_atom_type_scat_dispersion_real
_atom_type_scat_dispersion_imag
_atom_type_scat_source
C C 0.0181 0.0091 'International Tables Vol C Tables 4.2.6.8 and 6.1.1.4'
H H 0.0000 0.0000 'International Tables Vol C Tables 4.2.6.8 and 6.1.1.4'
O O 0.0492 0.0322 'International Tables Vol C Tables 4.2.6.8 and 6.1.1.4'

loop_
_geom_angle_atom_site_label_1
_geom_angle_atom_site_label_2
_geom_angle_atom_site_label_3
_geom_angle
_geom_angle_publ_flag
C6A C1A C2A 121.8(2) ?
C6A C1A H1A 119.10(14) ?
C2A C1A H1A 119.10(15) ?
C1A C2A C3A 118.1(2) ?
C1A C2A C1B 117.4(2) ?
C3A C2A C1B 124.6(2) ?
C4A C3A C2A 120.2(2) ?
C4A C3A C1C 119.7(2) ?
C2A C3A C1C 120.2(2) ?
C3A C4A C5A 119.8(2) ?
C3A C4A C1E 121.6(2) ?
C5A C4A C1E 118.6(2) ?
C6A C5A C4A 118.8(2) ?
C6A C5A C1D 118.0(2) ?
C4A C5A C1D 123.2(2) ?
C1A C6A C5A 121.3(2) ?
C1A C6A H6A 119.37(14) ?
C5A C6A H6A 119.37(13) ?
C6B C1B C2B 117.3(2) ?
C6B C1B C2A 123.5(2) ?
C2B C1B C2A 119.2(2) ?
C3B C2B C1B 121.4(3) ?
C3B C2B H2B 119.3(2) ?
C1B C2B H2B 119.32(15) ?
C2B C3B C4B 120.6(3) ?
C2B C3B H3B 119.7(2) ?
C4B C3B H3B 119.7(2) ?
C3B C4B C5B 119.5(3) ?
C3B C4B H4B 120.2(2) ?
C5B C4B H4B 120.2(2) ?
C4B C5B C6B 120.2(3) ?
C4B C5B H5B 119.9(2) ?
C6B C5B H5B 119.9(2) ?
C1B C6B C5B 121.1(2) ?
C1B C6B H6B 119.46(15) ?
C5B C6B H6B 119.5(2) ?
C6C C1C C2C 117.8(2) ?
C6C C1C C3A 121.3(2) ?
C2C C1C C3A 120.8(2) ?
C3C C2C C1C 120.9(2) ?
C3C C2C H2C 119.53(14) ?
C1C C2C H2C 119.53(13) ?
C4C C3C C2C 120.3(2) ?
C4C C3C H3C 119.87(13) ?
C2C C3C H3C 119.87(14) ?
O1 C4C C3C 115.5(2) ?
O1 C4C C5C 124.6(2) ?
C3C C4C C5C 119.9(2) ?
C4C C5C C6C 119.6(2) ?
C4C C5C H5C 120.20(13) ?
C6C C5C H5C 120.20(15) ?
C1C C6C C5C 121.5(2) ?
C1C C6C H6C 119.25(13) ?
C5C C6C H6C 119.25(15) ?
C4C O1 C1 117.7(2) yes
O1 C1 H11 109.47(15) ?
O1 C1 H12 109.5(2) ?
H11 C1 H12 109.5 ?
O1 C1 H13 109.5(2) ?
H11 C1 H13 109.5 ?
H12 C1 H13 109.5 ?
C2D C1D C6D 117.4(2) ?
C2D C1D C5A 120.1(2) ?
C6D C1D C5A 122.5(2) ?
C1D C2D C3D 121.6(3) ?
C1D C2D H2D 119.2(2) ?
C3D C2D H2D 119.2(2) ?
C4D C3D C2D 119.7(3) ?
C4D C3D H3D 120.2(2) ?
C2D C3D H3D 120.2(2) ?
C3D C4D C5D 119.9(3) ?
C3D C4D H4D 120.0(2) ?
C5D C4D H4D 120.0(2) ?
C6D C5D C4D 120.3(3) ?
C6D C5D H5D 119.9(2) ?
C4D C5D H5D 119.9(2) ?
C5D C6D C1D 121.1(2) ?
C5D C6D H6D 119.4(2) ?
C1D C6D H6D 119.43(14) ?
C6E C1E C2E 118.2(2) ?
C6E C1E C4A 122.1(2) ?
C2E C1E C4A 119.7(2) ?
C3E C2E C1E 121.1(2) ?
C3E C2E H2E 119.5(2) ?
C1E C2E H2E 119.46(14) ?
C2E C3E C4E 119.6(3) ?
C2E C3E H3E 120.2(2) ?
C4E C3E H3E 120.2(2) ?
C5E C4E C3E 120.3(3) ?
C5E C4E H4E 119.8(2) ?
C3E C4E H4E 119.8(2) ?
C4E C5E C6E 120.0(3) ?
C4E C5E H5E 120.0(2) ?
C6E C5E H5E 120.0(2) ?
C1E C6E C5E 120.7(3) ?
C1E C6E H6E 119.63(14) ?
C5E C6E H6E 119.6(2) ?

loop_
_geom_bond_atom_site_label_1
_geom_bond_atom_site_label_2
_geom_bond_site_symmetry_2
_geom_bond_distance
_geom_bond_publ_flag
C1A C6A . 1.369(3) ?
C1A C2A . 1.397(3) ?
C1A H1A . 0.93 ?
C2A C3A . 1.406(3) ?
C2A C1B . 1.487(3) yes
C3A C4A . 1.414(3) ?
C3A C1C . 1.496(3) yes
C4A C5A . 1.410(3) ?
C4A C1E . 1.504(3) yes
C5A C6A . 1.384(3) ?
C5A C1D . 1.483(3) yes
C6A H6A . 0.93 ?
C1B C6B . 1.388(3) ?
C1B C2B . 1.394(3) ?
C2B C3B . 1.376(4) ?
C2B H2B . 0.93 ?
C3B C4B . 1.369(4) ?
C3B H3B . 0.93 ?
C4B C5B . 1.374(4) ?
C4B H4B . 0.93 ?
C5B C6B . 1.390(4) ?
C5B H5B . 0.93 ?
C6B H6B . 0.93 ?
C1C C6C . 1.383(3) ?
C1C C2C . 1.391(3) ?
C2C C3C . 1.381(3) ?
C2C H2C . 0.93 ?
C3C C4C . 1.376(3) ?
C3C H3C . 0.93 ?
C4C O1 . 1.366(3) yes
C4C C5C . 1.376(3) ?
C5C C6C . 1.388(3) ?
C5C H5C . 0.93 ?
C6C H6C . 0.93 ?
O1 C1 . 1.426(4) yes
C1 H11 . 0.96 ?
C1 H12 . 0.96 ?
C1 H13 . 0.96 ?
C1D C2D . 1.398(3) ?
C1D C6D . 1.380(3) ?
C2D C3D . 1.377(4) ?
C2D H2D . 0.93 ?
C3D C4D . 1.366(4) ?
C3D H3D . 0.93 ?
C4D C5D . 1.379(4) ?
C4D H4D . 0.93 ?
C5D C6D . 1.376(3) ?
C5D H5D . 0.93 ?
C6D H6D . 0.93 ?
C1E C6E . 1.387(3) ?
C1E C2E . 1.390(3) ?
C2E C3E . 1.384(4) ?
C2E H2E . 0.93 ?
C3E C4E . 1.377(4) ?
C3E H3E . 0.93 ?
C4E C5E . 1.371(4) ?
C4E H4E . 0.93 ?
C5E C6E . 1.389(3) ?
C5E H5E . 0.93 ?
C6E H6E . 0.93 ?

loop_
_geom_torsion_atom_site_label_1
_geom_torsion_atom_site_label_2
_geom_torsion_atom_site_label_3
_geom_torsion_atom_site_label_4
_geom_torsion
_geom_torsion_publ_flag
C6A C1A C2A C3A -2.1(4) ?
C6A C1A C2A C1B 177.8(2) ?
C1A C2A C3A C4A 1.0(3) ?
C1B C2A C3A C4A -178.8(2) ?
C1A C2A C3A C1C -179.1(2) ?
C1B C2A C3A C1C 1.1(3) yes
C2A C3A C4A C5A 1.3(3) ?
C1C C3A C4A C5A -178.6(2) ?
C2A C3A C4A C1E -179.5(2) ?
C1C C3A C4A C1E 0.7(3) yes
C3A C4A C5A C6A -2.6(3) ?
C1E C4A C5A C6A 178.1(2) ?
C3A C4A C5A C1D 176.2(2) ?
C1E C4A C5A C1D -3.1(3) yes
C2A C1A C6A C5A 0.8(4) ?
C4A C5A C6A C1A 1.6(4) ?
C1D C5A C6A C1A -177.3(2) ?
C1A C2A C1B C6B 134.0(3) ?
C3A C2A C1B C6B -46.2(3) ?
C1A C2A C1B C2B -43.5(3) yes
C3A C2A C1B C2B 136.3(2) ?
C6B C1B C2B C3B 0.2(3) ?
C2A C1B C2B C3B 177.9(2) ?
C1B C2B C3B C4B 0.9(4) ?
C2B C3B C4B C5B -1.6(4) ?
C3B C4B C5B C6B 1.2(4) ?
C2B C1B C6B C5B -0.6(3) ?
C2A C1B C6B C5B -178.2(2) ?
C4B C5B C6B C1B -0.1(4) ?
C4A C3A C1C C6C -62.0(3) ?
C2A C3A C1C C6C 118.1(2) ?
C4A C3A C1C C2C 117.0(2) ?
C2A C3A C1C C2C -62.9(3) yes
C6C C1C C2C C3C 0.6(3) ?
C3A C1C C2C C3C -178.4(2) ?
C1C C2C C3C C4C 0.0(3) ?
C2C C3C C4C O1 180.0(2) ?
C2C C3C C4C C5C -0.9(3) ?
O1 C4C C5C C6C -179.7(2) ?
C3C C4C C5C C6C 1.2(3) ?
C2C C1C C6C C5C -0.2(3) ?
C3A C1C C6C C5C 178.8(2) ?
C4C C5C C6C C1C -0.7(3) ?
C3C C4C O1 C1 -177.2(3) yes
C5C C4C O1 C1 3.7(4) ?
C6A C5A C1D C2D -56.4(3) yes
C4A C5A C1D C2D 124.9(2) ?
C6A C5A C1D C6D 121.3(3) ?
C4A C5A C1D C6D -57.5(4) ?
C6D C1D C2D C3D 1.3(4) ?
C5A C1D C2D C3D 179.1(3) ?
C1D C2D C3D C4D -1.3(4) ?
C2D C3D C4D C5D 0.3(4) ?
C3D C4D C5D C6D 0.6(4) ?
C4D C5D C6D C1D -0.6(4) ?
C2D C1D C6D C5D -0.4(4) ?
C5A C1D C6D C5D -178.1(2) ?
C3A C4A C1E C6E -53.0(3) ?
C5A C4A C1E C6E 126.3(2) ?
C3A C4A C1E C2E 129.1(2) yes
C5A C4A C1E C2E -51.6(3) ?
C6E C1E C2E C3E -2.4(3) ?
C4A C1E C2E C3E 175.6(2) ?
C1E C2E C3E C4E 2.0(4) ?
C2E C3E C4E C5E -0.6(4) ?
C3E C4E C5E C6E -0.3(4) ?
C2E C1E C6E C5E 1.4(3) ?
C4A C1E C6E C5E -176.5(2) ?
C4E C5E C6E C1E -0.1(4) ?

loop_
_cod_related_entry_id
_cod_related_entry_database
_cod_related_entry_code
1 ChemSpider 21137875
